data_7113196
loop_
_publ_author_name
'Klotz, Katie L.'
'Slominski, Luke M.'
'Hull, Anthony V.'
'Gottsacker, Victoria M.'
'Mas-Ballest\'e, Rub\'en'
'Que, Jr., Lawrence'
'Halfen, Jason A.'

_publ_section_title
;
 Non-heme iron(II) complexes are efficient olefin aziridination catalysts
;
_journal_coden_ASTM CHCOFS
_journal_issue 20
_journal_name_full
;
 Chemical Communications (Cambridge, United Kingdom)
;
_journal_page_first 2063
_journal_page_last 2065
_journal_paper_doi 10.1039/b700493a
_journal_year 2007
_chemical_formula_moiety 'C11 H23 F6 Fe N3 O6 S2'
_chemical_formula_sum 'C11 H23 F6 Fe N3 O6 S2'
_chemical_formula_weight 527.29
_chemical_name_common 060036
_space_group_IT_number 9
_symmetry_cell_setting monoclinic
_symmetry_space_group_name_Hall 'C -2yc'
_symmetry_space_group_name_H-M 'C 1 c 1'
_atom_sites_solution_hydrogens geom
_atom_sites_solution_primary direct
_atom_sites_solution_secondary difmap
_audit_creation_method SHELXL-97
_cell_angle_alpha 90.00
_cell_angle_beta 110.86(2)
_cell_angle_gamma 90.00
_cell_formula_units_Z 4
_cell_length_a 13.313(2)
_cell_length_b 10.946(2)
_cell_length_c 15.148(3)
_cell_measurement_reflns_used 25
_cell_measurement_temperature 173(2)
_cell_measurement_theta_max 16.02
_cell_measurement_theta_min 11.23
_cell_volume 2062.7(7)
_computing_structure_refinement 'SHELXL-97 (Sheldrick, 1997)'
_computing_structure_solution 'SHELXS-97 (Sheldrick, 1990)'
_diffrn_ambient_temperature 173(2)
_diffrn_measured_fraction_theta_full 1.000
_diffrn_measured_fraction_theta_max 1.000
_diffrn_measurement_device_type 'Bruker Nonius MACH3S'
_diffrn_measurement_method 'omega 2-theta scans'
_diffrn_radiation_monochromator graphite
_diffrn_radiation_source 'fine-focus sealed tube'
_diffrn_radiation_type MoK\a
_diffrn_radiation_wavelength 0.71073
_diffrn_reflns_av_R_equivalents 0.0000
_diffrn_reflns_av_sigmaI/netI 0.0178
_diffrn_reflns_limit_h_max 16
_diffrn_reflns_limit_h_min 0
_diffrn_reflns_limit_k_max 13
_diffrn_reflns_limit_k_min 0
_diffrn_reflns_limit_l_max 18
_diffrn_reflns_limit_l_min -19
_diffrn_reflns_number 2329
_diffrn_reflns_theta_full 26.98
_diffrn_reflns_theta_max 26.98
_diffrn_reflns_theta_min 2.48
_diffrn_standards_decay_% 0
_diffrn_standards_interval_time 90
_diffrn_standards_number 2
_exptl_absorpt_coefficient_mu 1.020
_exptl_absorpt_correction_T_max 1.0
_exptl_absorpt_correction_T_min 0.8381
_exptl_absorpt_correction_type psi-scan
_exptl_absorpt_process_details 'North et al., 1968'
_exptl_crystal_colour colorless
_exptl_crystal_density_diffrn 1.698
_exptl_crystal_density_method 'not measured'
_exptl_crystal_description plate
_exptl_crystal_F_000 1080
_exptl_crystal_size_max 0.42
_exptl_crystal_size_mid 0.35
_exptl_crystal_size_min 0.12
_refine_diff_density_max 1.058
_refine_diff_density_min -0.978
_refine_diff_density_rms 0.099
_refine_ls_abs_structure_details 'Flack H D (1983), Acta Cryst. A39, 876-881'
_refine_ls_abs_structure_Flack -0.01(2)
_refine_ls_extinction_method none
_refine_ls_goodness_of_fit_ref 1.031
_refine_ls_hydrogen_treatment constr
_refine_ls_matrix_type full
_refine_ls_number_parameters 262
_refine_ls_number_reflns 2329
_refine_ls_number_restraints 2
_refine_ls_restrained_S_all 1.031
_refine_ls_R_factor_all 0.0435
_refine_ls_R_factor_gt 0.0420
_refine_ls_shift/su_max 0.000
_refine_ls_shift/su_mean 0.000
_refine_ls_structure_factor_coef Fsqd
_refine_ls_weighting_details 'calc w=1/[\s^2^(Fo^2^)+(0.0917P)^2^+0.3973P] where P=(Fo^2^+2Fc^2^)/3'
_refine_ls_weighting_scheme calc
_refine_ls_wR_factor_gt 0.1056
_refine_ls_wR_factor_ref 0.1075
_reflns_number_gt 2251
_reflns_number_total 2329
_reflns_threshold_expression >2sigma(I)
_cod_duplicate_entry 7101898
_cod_data_source_file b700493a.txt
_cod_data_source_block 060036
_cod_original_cell_volume 2062.7(6)
_cod_original_sg_symbol_H-M Cc
_cod_database_code 7113196

loop_
_symmetry_equiv_pos_as_xyz
'x, y, z'
'x, -y, z+1/2'
'x+1/2, y+1/2, z'
'x+1/2, -y+1/2, z+1/2'

loop_
_atom_site_label
_atom_site_type_symbol
_atom_site_fract_x
_atom_site_fract_y
_atom_site_fract_z
_atom_site_U_iso_or_equiv
_atom_site_adp_type
_atom_site_occupancy
_atom_site_symmetry_multiplicity
_atom_site_calc_flag
_atom_site_refinement_flags
Fe1 Fe 0.97346(4) 0.67717(5) 0.58231(3) 0.02036(16) Uani 1 1 d .
N1 N 0.8115(3) 0.6569(3) 0.4853(3) 0.0256(7) Uani 1 1 d .
N2 N 0.9689(3) 0.8340(3) 0.4864(3) 0.0269(8) Uani 1 1 d .
N3 N 1.1323(3) 0.6582(3) 0.5773(3) 0.0273(8) Uani 1 1 d .
S1 S 0.98326(12) 0.41529(10) 0.70820(9) 0.0336(3) Uani 1 1 d .
O1 O 0.9682(3) 0.4962(3) 0.6291(2) 0.0330(7) Uani 1 1 d .
O2 O 0.8859(5) 0.3867(4) 0.7238(4) 0.0658(15) Uani 1 1 d .
O3 O 1.0739(6) 0.4433(5) 0.7887(3) 0.0741(18) Uani 1 1 d .
C10 C 1.0156(5) 0.2714(5) 0.6629(4) 0.0368(11) Uani 1 1 d .
F1 F 1.1045(4) 0.2831(4) 0.6431(4) 0.0709(13) Uani 1 1 d .
F2 F 0.9389(4) 0.2386(4) 0.5849(3) 0.0627(11) Uani 1 1 d .
F3 F 1.0297(6) 0.1831(3) 0.7251(4) 0.0780(17) Uani 1 1 d .
S2 S 0.94074(9) 0.83818(9) 0.74977(8) 0.0266(2) Uani 1 1 d .
O4 O 1.0007(3) 0.7529(3) 0.7109(2) 0.0325(7) Uani 1 1 d .
O5 O 0.8438(3) 0.8816(4) 0.6801(3) 0.0402(8) Uani 1 1 d .
O6 O 1.0099(4) 0.9237(4) 0.8140(3) 0.0457(10) Uani 1 1 d .
C11 C 0.8965(5) 0.7382(5) 0.8253(4) 0.0362(10) Uani 1 1 d .
F4 F 0.9794(4) 0.6889(4) 0.8927(3) 0.0587(11) Uani 1 1 d .
F5 F 0.8341(4) 0.6497(4) 0.7753(3) 0.0546(9) Uani 1 1 d .
F6 F 0.8401(4) 0.8017(4) 0.8666(3) 0.0572(10) Uani 1 1 d .
C1 C 0.7370(4) 0.6289(6) 0.5347(4) 0.0365(10) Uani 1 1 d .
H1A H 0.6639 0.6206 0.4884 0.055 Uiso 1 1 calc R
H1B H 0.7388 0.6952 0.5787 0.055 Uiso 1 1 calc R
H1C H 0.7586 0.5523 0.5698 0.055 Uiso 1 1 calc R
C2 C 0.8034(5) 0.5582(5) 0.4167(4) 0.0397(11) Uani 1 1 d .
H2B H 0.7287 0.5506 0.3736 0.059 Uiso 1 1 calc R
H2C H 0.8268 0.4810 0.4506 0.059 Uiso 1 1 calc R
H2D H 0.8494 0.5774 0.3805 0.059 Uiso 1 1 calc R
C3 C 0.7789(4) 0.7780(5) 0.4372(4) 0.0348(10) Uani 1 1 d .
H3B H 0.7116 0.7683 0.3819 0.042 Uiso 1 1 calc R
H3C H 0.7650 0.8365 0.4813 0.042 Uiso 1 1 calc R
C4 C 0.8651(4) 0.8272(4) 0.4056(4) 0.0340(11) Uani 1 1 d .
H4A H 0.8732 0.7735 0.3559 0.041 Uiso 1 1 calc R
H4B H 0.8447 0.9096 0.3782 0.041 Uiso 1 1 calc R
C5 C 0.9798(4) 0.9532(4) 0.5355(4) 0.0348(10) Uani 1 1 d .
H5B H 0.9759 1.0195 0.4908 0.052 Uiso 1 1 calc R
H5C H 1.0491 0.9566 0.5878 0.052 Uiso 1 1 calc R
H5D H 0.9214 0.9625 0.5602 0.052 Uiso 1 1 calc R
C6 C 1.0619(5) 0.8146(4) 0.4540(4) 0.0318(10) Uani 1 1 d .
H6B H 1.0788 0.8919 0.4284 0.038 Uiso 1 1 calc R
H6C H 1.0426 0.7527 0.4031 0.038 Uiso 1 1 calc R
C7 C 1.1586(4) 0.7725(4) 0.5352(4) 0.0340(10) Uani 1 1 d .
H7A H 1.2187 0.7564 0.5129 0.041 Uiso 1 1 calc R
H7B H 1.1814 0.8373 0.5840 0.041 Uiso 1 1 calc R
C8 C 1.2110(4) 0.6416(5) 0.6733(4) 0.0360(10) Uani 1 1 d .
H8A H 1.2831 0.6329 0.6705 0.054 Uiso 1 1 calc R
H8B H 1.1930 0.5679 0.7014 0.054 Uiso 1 1 calc R
H8C H 1.2094 0.7128 0.7120 0.054 Uiso 1 1 calc R
C9 C 1.1376(5) 0.5508(5) 0.5191(4) 0.0379(11) Uani 1 1 d .
H9A H 1.2105 0.5435 0.5179 0.057 Uiso 1 1 calc R
H9B H 1.0863 0.5615 0.4546 0.057 Uiso 1 1 calc R
H9C H 1.1197 0.4766 0.5466 0.057 Uiso 1 1 calc R

loop_
_atom_site_aniso_label
_atom_site_aniso_U_11
_atom_site_aniso_U_22
_atom_site_aniso_U_33
_atom_site_aniso_U_23
_atom_site_aniso_U_13
_atom_site_aniso_U_12
Fe1 0.0219(3) 0.0188(3) 0.0213(3) 0.0016(2) 0.00894(19) -0.0004(2)
N1 0.0243(17) 0.0280(17) 0.0267(17) -0.0004(14) 0.0116(14) -0.0021(14)
N2 0.0272(19) 0.0208(17) 0.0313(19) 0.0044(13) 0.0086(16) 0.0001(13)
N3 0.0286(19) 0.0261(17) 0.0327(19) 0.0076(15) 0.0177(17) 0.0030(14)
S1 0.0575(7) 0.0209(5) 0.0315(5) 0.0026(4) 0.0269(5) 0.0008(5)
O1 0.0450(19) 0.0223(15) 0.0363(17) 0.0070(13) 0.0202(15) 0.0018(13)
O2 0.097(4) 0.033(2) 0.109(4) -0.001(2) 0.088(4) 0.000(2)
O3 0.117(5) 0.056(3) 0.032(2) 0.000(2) 0.005(3) 0.001(3)
C10 0.050(3) 0.030(2) 0.040(3) 0.006(2) 0.029(2) 0.009(2)
F1 0.066(3) 0.059(2) 0.115(4) 0.013(3) 0.066(3) 0.020(2)
F2 0.085(3) 0.0416(19) 0.064(2) -0.0217(18) 0.029(2) 0.0013(19)
F3 0.150(5) 0.0309(18) 0.075(3) 0.0250(18) 0.068(3) 0.026(2)
S2 0.0334(6) 0.0224(4) 0.0246(5) -0.0035(4) 0.0111(4) 0.0017(4)
O4 0.0388(18) 0.0354(17) 0.0238(14) -0.0043(13) 0.0119(14) 0.0087(14)
O5 0.043(2) 0.0377(19) 0.0400(19) 0.0069(16) 0.0153(16) 0.0095(16)
O6 0.060(2) 0.038(2) 0.041(2) -0.0174(16) 0.0205(18) -0.0128(18)
C11 0.047(3) 0.032(2) 0.033(2) -0.0013(19) 0.018(2) 0.000(2)
F4 0.069(3) 0.068(2) 0.0371(18) 0.0222(16) 0.0166(18) 0.0132(19)
F5 0.075(3) 0.0419(17) 0.053(2) -0.0054(16) 0.0306(19) -0.0202(18)
F6 0.074(3) 0.061(2) 0.055(2) -0.0052(18) 0.046(2) 0.0057(19)
C1 0.027(2) 0.049(3) 0.036(2) -0.003(2) 0.0149(19) -0.007(2)
C2 0.042(3) 0.043(3) 0.034(2) -0.012(2) 0.013(2) -0.004(2)
C3 0.033(2) 0.031(2) 0.040(3) 0.003(2) 0.012(2) 0.0021(19)
C4 0.036(3) 0.031(2) 0.031(2) 0.0108(17) 0.006(2) -0.0023(18)
C5 0.044(3) 0.021(2) 0.042(3) 0.0013(18) 0.020(2) -0.0003(18)
C6 0.043(3) 0.030(2) 0.029(2) 0.0060(17) 0.021(2) 0.0003(18)
C7 0.033(2) 0.029(2) 0.045(3) 0.007(2) 0.020(2) -0.0025(18)
C8 0.029(2) 0.039(2) 0.039(3) 0.005(2) 0.011(2) 0.002(2)
C9 0.048(3) 0.034(2) 0.039(3) 0.002(2) 0.024(2) 0.007(2)

loop_
_atom_type_symbol
_atom_type_description
_atom_type_scat_dispersion_real
_atom_type_scat_dispersion_imag
_atom_type_scat_source
C C 0.0033 0.0016 'International Tables Vol C Tables 4.2.6.8 and 6.1.1.4'
H H 0.0000 0.0000 'International Tables Vol C Tables 4.2.6.8 and 6.1.1.4'
N N 0.0061 0.0033 'International Tables Vol C Tables 4.2.6.8 and 6.1.1.4'
O O 0.0106 0.0060 'International Tables Vol C Tables 4.2.6.8 and 6.1.1.4'
F F 0.0171 0.0103 'International Tables Vol C Tables 4.2.6.8 and 6.1.1.4'
S S 0.1246 0.1234 'International Tables Vol C Tables 4.2.6.8 and 6.1.1.4'
Fe Fe 0.3463 0.8444 'International Tables Vol C Tables 4.2.6.8 and 6.1.1.4'

loop_
_geom_angle_atom_site_label_1
_geom_angle_atom_site_label_2
_geom_angle_atom_site_label_3
_geom_angle
O4 Fe1 O1 94.41(14)
O4 Fe1 N1 119.53(15)
O1 Fe1 N1 89.29(14)
O4 Fe1 N3 103.37(16)
O1 Fe1 N3 94.11(14)
N1 Fe1 N3 136.58(16)
O4 Fe1 N2 105.36(15)
O1 Fe1 N2 160.23(15)
N1 Fe1 N2 81.13(15)
N3 Fe1 N2 81.43(15)
C1 N1 C2 108.1(4)
C1 N1 C3 107.5(4)
C2 N1 C3 111.7(4)
C1 N1 Fe1 111.6(3)
C2 N1 Fe1 111.2(3)
C3 N1 Fe1 106.7(3)
C5 N2 C4 110.7(4)
C5 N2 C6 110.1(4)
C4 N2 C6 110.9(4)
C5 N2 Fe1 112.0(3)
C4 N2 Fe1 107.4(3)
C6 N2 Fe1 105.6(3)
C8 N3 C9 108.7(4)
C8 N3 C7 109.4(4)
C9 N3 C7 109.8(4)
C8 N3 Fe1 109.9(3)
C9 N3 Fe1 110.6(3)
C7 N3 Fe1 108.4(3)
O3 S1 O2 116.8(4)
O3 S1 O1 114.0(3)
O2 S1 O1 113.8(3)
O3 S1 C10 105.6(3)
O2 S1 C10 102.8(3)
O1 S1 C10 101.4(2)
S1 O1 Fe1 147.2(2)
F2 C10 F3 108.2(5)
F2 C10 F1 107.1(5)
F3 C10 F1 108.7(5)
F2 C10 S1 111.3(4)
F3 C10 S1 111.0(4)
F1 C10 S1 110.5(4)
O6 S2 O5 118.7(3)
O6 S2 O4 112.1(3)
O5 S2 O4 113.0(2)
O6 S2 C11 103.9(2)
O5 S2 C11 104.8(3)
O4 S2 C11 102.2(2)
S2 O4 Fe1 134.6(2)
F4 C11 F5 108.9(5)
F4 C11 F6 107.8(4)
F5 C11 F6 107.8(5)
F4 C11 S2 111.2(4)
F5 C11 S2 110.9(4)
F6 C11 S2 110.1(4)
C4 C3 N1 110.6(4)
N2 C4 C3 110.4(4)
N2 C6 C7 110.0(4)
N3 C7 C6 110.0(4)

loop_
_geom_bond_atom_site_label_1
_geom_bond_atom_site_label_2
_geom_bond_distance
Fe1 O4 2.028(3)
Fe1 O1 2.114(3)
Fe1 N1 2.145(4)
Fe1 N3 2.152(4)
Fe1 N2 2.236(4)
N1 C1 1.472(6)
N1 C2 1.476(6)
N1 C3 1.500(6)
N2 C5 1.484(6)
N2 C4 1.487(6)
N2 C6 1.500(7)
N3 C8 1.470(6)
N3 C9 1.486(6)
N3 C7 1.501(6)
S1 O3 1.411(6)
S1 O2 1.432(5)
S1 O1 1.445(3)
S1 C10 1.829(5)
C10 F2 1.307(7)
C10 F3 1.316(6)
C10 F1 1.327(7)
S2 O6 1.426(4)
S2 O5 1.426(4)
S2 O4 1.480(4)
S2 C11 1.825(6)
C11 F4 1.322(7)
C11 F5 1.325(7)
C11 F6 1.332(7)
C3 C4 1.492(7)
C6 C7 1.501(7)

loop_
_geom_torsion_atom_site_label_1
_geom_torsion_atom_site_label_2
_geom_torsion_atom_site_label_3
_geom_torsion_atom_site_label_4
_geom_torsion
O4 Fe1 N1 C1 -35.0(4)
O1 Fe1 N1 C1 59.6(3)
N3 Fe1 N1 C1 154.9(3)
N2 Fe1 N1 C1 -137.7(4)
O4 Fe1 N1 C2 -155.9(3)
O1 Fe1 N1 C2 -61.2(3)
N3 Fe1 N1 C2 34.0(4)
N2 Fe1 N1 C2 101.4(3)
O4 Fe1 N1 C3 82.1(3)
O1 Fe1 N1 C3 176.8(3)
N3 Fe1 N1 C3 -88.0(3)
N2 Fe1 N1 C3 -20.6(3)
O4 Fe1 N2 C5 -3.4(4)
O1 Fe1 N2 C5 176.9(4)
N1 Fe1 N2 C5 115.0(3)
N3 Fe1 N2 C5 -105.0(3)
O4 Fe1 N2 C4 -125.1(3)
O1 Fe1 N2 C4 55.2(6)
N1 Fe1 N2 C4 -6.8(3)
N3 Fe1 N2 C4 133.3(3)
O4 Fe1 N2 C6 116.5(3)
O1 Fe1 N2 C6 -63.3(5)
N1 Fe1 N2 C6 -125.2(3)
N3 Fe1 N2 C6 14.9(3)
O4 Fe1 N3 C8 29.1(3)
O1 Fe1 N3 C8 -66.4(3)
N1 Fe1 N3 C8 -159.7(3)
N2 Fe1 N3 C8 133.0(3)
O4 Fe1 N3 C9 149.2(3)
O1 Fe1 N3 C9 53.6(3)
N1 Fe1 N3 C9 -39.7(4)
N2 Fe1 N3 C9 -107.0(3)
O4 Fe1 N3 C7 -90.4(3)
O1 Fe1 N3 C7 174.1(3)
N1 Fe1 N3 C7 80.8(4)
N2 Fe1 N3 C7 13.5(3)
O3 S1 O1 Fe1 -40.4(6)
O2 S1 O1 Fe1 97.0(5)
C10 S1 O1 Fe1 -153.3(4)
O4 Fe1 O1 S1 -7.2(5)
N1 Fe1 O1 S1 -126.8(5)
N3 Fe1 O1 S1 96.5(5)
N2 Fe1 O1 S1 172.5(4)
O3 S1 C10 F2 -177.0(4)
O2 S1 C10 F2 60.2(5)
O1 S1 C10 F2 -57.8(4)
O3 S1 C10 F3 62.5(6)
O2 S1 C10 F3 -60.4(6)
O1 S1 C10 F3 -178.3(5)
O3 S1 C10 F1 -58.1(5)
O2 S1 C10 F1 179.0(5)
O1 S1 C10 F1 61.1(5)
O6 S2 O4 Fe1 -140.7(3)
O5 S2 O4 Fe1 -3.4(4)
C11 S2 O4 Fe1 108.6(3)
O1 Fe1 O4 S2 -116.5(3)
N1 Fe1 O4 S2 -24.9(4)
N3 Fe1 O4 S2 148.2(3)
N2 Fe1 O4 S2 63.5(4)
O6 S2 C11 F4 -56.2(4)
O5 S2 C11 F4 178.7(4)
O4 S2 C11 F4 60.6(4)
O6 S2 C11 F5 -177.5(4)
O5 S2 C11 F5 57.3(5)
O4 S2 C11 F5 -60.8(4)
O6 S2 C11 F6 63.2(5)
O5 S2 C11 F6 -61.9(4)
O4 S2 C11 F6 -180.0(4)
C1 N1 C3 C4 166.2(4)
C2 N1 C3 C4 -75.4(5)
Fe1 N1 C3 C4 46.3(4)
C5 N2 C4 C3 -88.8(5)
C6 N2 C4 C3 148.7(4)
Fe1 N2 C4 C3 33.7(5)
N1 C3 C4 N2 -55.1(5)
C5 N2 C6 C7 79.6(5)
C4 N2 C6 C7 -157.6(4)
Fe1 N2 C6 C7 -41.5(4)
C8 N3 C7 C6 -160.6(4)
C9 N3 C7 C6 80.2(5)
Fe1 N3 C7 C6 -40.8(5)
N2 C6 C7 N3 56.8(5)
